data_4321649
loop_
_publ_author_name
'A. Chandrasekaran'
'Roberta O. Day'
'Robert R. Holmes'

_publ_section_title
;
 Synthesis and Structure of Cyclic Phosphate, Phosphoramidate,
 Phosphonates, and Phosphonium Salts. Phosphatrane Formation1
;
_journal_name_full 'Inorganic Chemistry'
_journal_page_first 5683
_journal_page_last 5689
_journal_paper_doi 10.1021/ic000467a
_journal_volume 39
_journal_year 2000
_chemical_formula_sum 'C35 H41 Cl2 I N O4 P'
_chemical_formula_weight 768.46
_chemical_name_systematic
; 
 ? 
;
_space_group_IT_number 2
_symmetry_cell_setting triclinic
_symmetry_space_group_name_Hall '-P 1'
_symmetry_space_group_name_H-M 'P -1'
_atom_sites_solution_hydrogens geom
_atom_sites_solution_primary direct
_atom_sites_solution_secondary difmap
_audit_creation_method SHELXL
_cell_angle_alpha 96.27(2)
_cell_angle_beta 94.06(2)
_cell_angle_gamma 106.00(2)
_cell_formula_units_Z 4
_cell_length_a 14.174(4)
_cell_length_b 14.377(4)
_cell_length_c 19.005(5)
_cell_measurement_reflns_used 25
_cell_measurement_temperature 293(2)
_cell_volume 3679.8(18)
_computing_structure_refinement 'SHELXL-93 (Sheldrick, 1993)'
_computing_structure_solution 'SHELXS-86 (Sheldrick, 1990)'
_diffrn_ambient_temperature 293(2)
_diffrn_measurement_device CAD4
_diffrn_radiation_monochromator graphite
_diffrn_radiation_source 'fine-focus sealed tube'
_diffrn_radiation_type MoK\a
_diffrn_radiation_wavelength 0.71073
_diffrn_reflns_av_R_equivalents 0.0933
_diffrn_reflns_av_sigmaI/netI 0.0373
_diffrn_reflns_limit_h_max 14
_diffrn_reflns_limit_h_min 0
_diffrn_reflns_limit_k_max 14
_diffrn_reflns_limit_k_min -15
_diffrn_reflns_limit_l_max 19
_diffrn_reflns_limit_l_min -20
_diffrn_reflns_number 9010
_diffrn_reflns_theta_max 21.98
_diffrn_reflns_theta_min 2.07
_exptl_absorpt_coefficient_mu 1.095
_exptl_absorpt_correction_type none
_exptl_crystal_colour red-brown
_exptl_crystal_density_diffrn 1.387
_exptl_crystal_F_000 1568
_exptl_crystal_size_max 1.50
_exptl_crystal_size_mid 0.65
_exptl_crystal_size_min 0.25
_refine_diff_density_max 2.155
_refine_diff_density_min -2.509
_refine_diff_density_rms 0.264
_refine_ls_extinction_method none
_refine_ls_goodness_of_fit_all 3.576
_refine_ls_goodness_of_fit_obs 4.095
_refine_ls_matrix_type full
_refine_ls_number_parameters 674
_refine_ls_number_reflns 7795
_refine_ls_number_restraints 0
_refine_ls_restrained_S_all 3.435
_refine_ls_restrained_S_obs 4.095
_refine_ls_R_factor_all 0.2103
_refine_ls_R_factor_obs 0.1558
_refine_ls_shift/esd_max 0.044
_refine_ls_shift/esd_mean 0.002
_refine_ls_structure_factor_coef Fsqd
_refine_ls_weighting_details 'w=1/[\s^2^(Fo^2^)+(0.1000P)^2^+0.0000P] where P=(Fo^2^+2Fc^2^)/3'
_refine_ls_weighting_scheme calc
_refine_ls_wR_factor_all 0.4570
_refine_ls_wR_factor_obs 0.4294
_reflns_number_observed 5786
_reflns_number_total 8973
_reflns_observed_criterion >2sigma(I)
_cod_data_source_file ic000467a_3.cif
_cod_data_source_block acp34
_cod_depositor_comments
;
The following automatic conversions were performed:

'_refine_ls_weighting_scheme' value 'calc
w=1/[\s^2^(Fo^2^)+(0.1000P)^2^+0.0000P] where P=(Fo^2^+2Fc^2^)/3' was
changed to 'calc'. New tag '_refine_ls_weighting_details' was
created. The value of the new tag was set to
'w=1/[\s^2^(Fo^2^)+(0.1000P)^2^+0.0000P] where P=(Fo^2^+2Fc^2^)/3'.

Automatic conversion script
Id: cif_fix_values 3143 2015-03-26 13:38:13Z robertas 
;
_cod_database_code 4321649

loop_
_symmetry_equiv_pos_as_xyz
'x, y, z'
'-x, -y, -z'

loop_
_atom_site_aniso_label
_atom_site_aniso_U_11
_atom_site_aniso_U_22
_atom_site_aniso_U_33
_atom_site_aniso_U_23
_atom_site_aniso_U_13
_atom_site_aniso_U_12
I1 0.0877(12) 0.0723(10) 0.1155(13) 0.0026(8) 0.0117(9) 0.0276(8)
I2 0.170(2) 0.127(2) 0.139(2) 0.0141(14) 0.012(2) 0.059(2)
P1 0.046(3) 0.035(2) 0.057(2) 0.008(2) 0.018(2) 0.015(2)
O1 0.051(6) 0.027(5) 0.063(7) 0.018(5) 0.023(5) 0.014(5)
O2 0.051(6) 0.031(5) 0.062(7) 0.011(5) 0.028(5) 0.013(5)
O3 0.043(6) 0.044(6) 0.053(6) 0.015(5) 0.014(5) 0.015(5)
N1 0.063(9) 0.028(6) 0.041(7) 0.008(5) 0.021(6) 0.020(6)
C1 0.088(15) 0.013(7) 0.088(14) 0.017(8) 0.047(12) 0.018(8)
C2 0.102(17) 0.031(9) 0.134(20) 0.029(11) 0.076(15) 0.035(10)
C3 0.128(21) 0.050(12) 0.071(15) 0.024(11) 0.045(14) 0.034(13)
C4 0.201(30) 0.030(10) 0.064(14) 0.033(10) 0.067(17) 0.052(15)
C5 0.148(20) 0.024(8) 0.071(13) 0.025(8) 0.046(13) 0.027(10)
C6 0.088(14) 0.018(7) 0.049(10) 0.005(7) 0.012(10) 0.027(8)
C7 0.078(13) 0.047(9) 0.067(11) 0.028(8) 0.035(9) 0.039(9)
C8 0.051(10) 0.034(8) 0.063(10) 0.007(7) 0.025(8) 0.002(7)
C9 0.052(10) 0.039(8) 0.040(8) 0.027(7) 0.016(8) 0.013(8)
C10 0.049(10) 0.054(10) 0.063(10) 0.024(8) 0.033(8) 0.024(8)
C11 0.070(13) 0.050(10) 0.063(11) 0.023(9) 0.044(10) 0.029(9)
C12 0.064(13) 0.050(10) 0.057(10) 0.015(8) 0.028(9) 0.021(9)
C13 0.065(11) 0.041(9) 0.048(9) 0.024(8) 0.023(8) 0.022(8)
C14 0.049(10) 0.032(8) 0.039(8) 0.008(7) 0.016(7) 0.012(7)
C15 0.083(13) 0.037(9) 0.050(9) 0.010(7) 0.006(9) 0.020(8)
C16 0.074(13) 0.036(9) 0.050(10) 0.007(7) 0.029(9) 0.023(9)
C17 0.107(15) 0.019(8) 0.088(13) 0.007(8) 0.062(12) 0.024(9)
C18 0.115(18) 0.024(9) 0.086(13) 0.019(9) 0.069(13) 0.039(11)
C19 0.071(13) 0.038(10) 0.080(13) 0.012(9) 0.028(11) 0.030(10)
C20 0.054(11) 0.051(10) 0.070(11) 0.026(9) 0.039(9) 0.031(9)
C21 0.061(11) 0.028(8) 0.068(11) 0.008(8) 0.046(10) 0.026(8)
C22 0.050(12) 0.060(12) 0.128(18) 0.013(12) 0.030(12) -0.011(10)
C23 0.247(37) 0.079(16) 0.064(14) 0.026(12) 0.062(18) 0.028(19)
C24 0.079(14) 0.104(16) 0.087(14) 0.016(12) 0.048(12) 0.057(13)
C25 0.083(14) 0.071(12) 0.058(11) -0.014(9) -0.011(10) 0.032(11)
C26 0.143(22) 0.022(9) 0.130(19) 0.011(10) 0.055(16) 0.002(11)
C27 0.098(18) 0.061(12) 0.119(18) 0.023(12) 0.028(15) 0.047(12)
C28 0.055(12) 0.044(10) 0.117(16) 0.016(10) 0.002(11) 0.015(9)
P2 0.074(3) 0.041(2) 0.045(2) 0.008(2) 0.017(2) 0.015(2)
O1 0.067(8) 0.036(6) 0.061(7) 0.016(5) 0.024(6) 0.020(5)
O2 0.090(9) 0.039(6) 0.049(6) 0.008(5) 0.028(6) 0.024(6)
O3 0.075(8) 0.036(6) 0.062(7) 0.013(5) 0.016(6) 0.008(5)
N2 0.063(9) 0.035(7) 0.049(7) 0.013(6) 0.022(6) 0.014(6)
C1A 0.074(12) 0.011(7) 0.072(12) 0.018(7) 0.034(11) 0.016(7)
C2A 0.087(14) 0.022(8) 0.083(13) 0.021(8) 0.046(11) 0.015(8)
C3A 0.095(17) 0.038(10) 0.066(12) 0.004(9) 0.015(12) 0.029(11)
C4A 0.140(23) 0.040(10) 0.130(21) 0.043(12) 0.086(19) 0.044(13)
C5A 0.101(18) 0.056(11) 0.084(14) 0.021(10) 0.028(12) 0.024(11)
C6A 0.063(12) 0.024(7) 0.038(9) 0.005(6) 0.008(9) 0.010(7)
C7A 0.075(13) 0.033(9) 0.083(13) 0.019(8) 0.028(10) 0.000(8)
C8A 0.078(13) 0.048(10) 0.113(16) 0.027(10) 0.024(12) 0.041(10)
C9A 0.114(18) 0.040(10) 0.103(16) 0.033(10) 0.086(15) 0.045(11)
C10A 0.151(22) 0.060(13) 0.118(18) 0.045(12) 0.105(17) 0.066(14)
C11A 0.129(20) 0.026(10) 0.102(16) 0.020(10) 0.074(16) 0.046(12)
C12A 0.119(19) 0.041(11) 0.080(14) 0.006(10) 0.055(14) 0.036(12)
C13A 0.122(20) 0.044(11) 0.089(15) -0.003(10) 0.081(15) 0.021(12)
C14A 0.101(16) 0.048(11) 0.039(9) 0.007(8) 0.021(10) 0.032(11)
C15A 0.074(13) 0.050(10) 0.057(10) 0.026(8) 0.021(9) 0.014(9)
C16A 0.081(13) 0.035(8) 0.044(10) 0.005(7) 0.036(10) 0.008(8)
C17A 0.088(15) 0.055(11) 0.057(11) 0.013(9) 0.022(10) -0.014(11)
C18A 0.127(20) 0.044(10) 0.078(15) 0.009(10) 0.097(16) 0.017(12)
C19A 0.067(14) 0.074(13) 0.074(14) 0.024(11) 0.032(11) 0.019(11)
C20A 0.067(13) 0.050(10) 0.054(11) 0.018(8) 0.025(9) 0.009(9)
C21A 0.070(12) 0.038(8) 0.041(10) 0.010(7) 0.030(9) 0.010(8)
C22A 0.096(16) 0.065(12) 0.071(13) 0.024(10) -0.005(12) 0.005(11)
C23A 0.055(14) 0.117(20) 0.165(25) 0.026(18) 0.054(15) 0.016(13)
C24A 0.145(24) 0.060(13) 0.171(25) 0.055(15) 0.061(20) 0.052(15)
C25A 0.093(18) 0.070(14) 0.111(18) -0.024(13) 0.013(15) 0.009(13)
C26A 0.187(29) 0.097(18) 0.078(16) -0.036(14) 0.075(18) 0.000(18)
C27A 0.071(16) 0.100(18) 0.172(26) 0.065(17) 0.057(17) 0.042(13)
C28A 0.119(19) 0.077(14) 0.062(12) 0.016(10) -0.011(12) 0.018(13)

loop_
_atom_site_label
_atom_site_type_symbol
_atom_site_fract_x
_atom_site_fract_y
_atom_site_fract_z
_atom_site_U_iso_or_equiv
_atom_site_thermal_displace_type
_atom_site_occupancy
_atom_site_calc_flag
_atom_site_refinement_flags
_atom_site_disorder_group
I1 I 0.15780(12) 0.03846(11) 0.86383(9) 0.0916(7) Uani 1 d . .
I2 I -0.0216(2) -0.3945(2) 1.00512(13) 0.1426(10) Uani 1 d . .
P1 P 0.2032(3) -0.0421(3) 1.1091(2) 0.0446(10) Uani 1 d . .
O1 O 0.2093(7) -0.1217(6) 1.1566(6) 0.045(3) Uani 1 d . .
O2 O 0.2025(7) 0.0554(7) 1.1539(5) 0.046(3) Uani 1 d . .
O3 O 0.2825(7) -0.0278(7) 1.0573(5) 0.045(3) Uani 1 d . .
N1 N 0.3875(10) 0.0305(8) 1.1936(6) 0.042(3) Uani 1 d . .
C1 C 0.2215(16) -0.1181(10) 1.2327(11) 0.059(5) Uani 1 d . .
C2 C 0.1265(17) -0.1591(12) 1.2610(13) 0.081(7) Uani 1 d . .
C3 C 0.1363(22) -0.1646(15) 1.3320(13) 0.078(6) Uani 1 d . .
C4 C 0.2213(26) -0.1322(13) 1.3707(12) 0.089(9) Uani 1 d . .
C5 C 0.3132(18) -0.0913(11) 1.3460(10) 0.077(7) Uani 1 d . .
C6 C 0.3049(16) -0.0872(10) 1.2691(8) 0.049(4) Uani 1 d . .
C7 C 0.3998(14) -0.0465(12) 1.2375(9) 0.057(5) Uani 1 d . .
C8 C 0.4635(12) 0.0491(10) 1.1448(9) 0.050(4) Uani 1 d . .
C9 C 0.4468(12) -0.0353(10) 1.0886(7) 0.041(4) Uani 1 d . .
C10 C 0.5228(12) -0.0804(12) 1.0749(9) 0.051(4) Uani 1 d . .
C11 C 0.5040(14) -0.1607(12) 1.0232(9) 0.056(5) Uani 1 d . .
C12 C 0.4151(14) -0.1940(12) 0.9845(9) 0.054(4) Uani 1 d . .
C13 C 0.3396(13) -0.1526(11) 0.9949(8) 0.048(4) Uani 1 d . .
C14 C 0.3594(11) -0.0757(10) 1.0474(7) 0.039(4) Uani 1 d . .
C15 C 0.3866(14) 0.1199(11) 1.2389(8) 0.056(4) Uani 1 d . .
C16 C 0.3449(14) 0.1856(11) 1.1953(9) 0.051(4) Uani 1 d . .
C17 C 0.4010(15) 0.2848(10) 1.2007(10) 0.067(6) Uani 1 d . .
C18 C 0.3588(18) 0.3439(11) 1.1581(11) 0.067(6) Uani 1 d . .
C19 C 0.2749(16) 0.3068(12) 1.1191(10) 0.059(5) Uani 1 d . .
C20 C 0.2226(13) 0.2099(12) 1.1135(9) 0.052(4) Uani 1 d . .
C21 C 0.2615(13) 0.1534(10) 1.1530(9) 0.048(4) Uani 1 d . .
C22 C 0.0296(15) -0.1951(14) 1.2169(13) 0.083(6) Uani 1 d . .
C23 C 0.2304(28) -0.1294(18) 1.4567(12) 0.130(12) Uani 1 d . .
C24 C 0.5884(16) -0.2076(17) 1.0126(11) 0.082(6) Uani 1 d . .
C25 C 0.2405(16) -0.1918(14) 0.9498(10) 0.071(5) Uani 1 d . .
C26 C 0.4268(20) 0.4529(12) 1.1663(13) 0.101(8) Uani 1 d . .
C27 C 0.1314(18) 0.1690(15) 1.0678(13) 0.086(7) Uani 1 d . .
C28 C 0.0862(14) -0.0852(13) 1.0568(12) 0.072(6) Uani 1 d . .
P2 P -0.0913(4) -0.5122(3) 0.7417(2) 0.0530(12) Uani 1 d . .
O1 O -0.1651(8) -0.6142(7) 0.7380(6) 0.052(3) Uani 1 d . .
O2 O -0.1370(9) -0.4305(7) 0.7661(5) 0.057(3) Uani 1 d . .
O3 O -0.0388(9) -0.4942(7) 0.6736(6) 0.058(3) Uani 1 d . .
N2 N -0.2402(10) -0.5256(9) 0.6318(7) 0.048(3) Uani 1 d . .
C1A C -0.2733(14) -0.6454(9) 0.7462(9) 0.050(4) Uani 1 d . .
C2A C -0.2883(15) -0.6636(10) 0.8178(10) 0.061(5) Uani 1 d . .
C3A C -0.3872(18) -0.7006(12) 0.8250(11) 0.064(5) Uani 1 d . .
C4A C -0.4565(22) -0.7141(14) 0.7733(15) 0.093(9) Uani 1 d . .
C5A C -0.4337(18) -0.6914(14) 0.7040(11) 0.078(6) Uani 1 d . .
C6A C -0.3348(13) -0.6557(10) 0.6936(8) 0.042(4) Uani 1 d . .
C7A C -0.3091(14) -0.6284(11) 0.6211(10) 0.065(5) Uani 1 d . .
C8A C -0.2965(15) -0.4558(13) 0.6543(11) 0.073(6) Uani 1 d . .
C9A C -0.2117(18) -0.3540(12) 0.6843(12) 0.075(7) Uani 1 d . .
C10A C -0.2257(19) -0.2723(15) 0.6509(12) 0.095(9) Uani 1 d . .
C11A C -0.1447(20) -0.1814(12) 0.6808(13) 0.077(7) Uani 1 d . .
C12A C -0.0721(20) -0.1771(13) 0.7302(12) 0.076(6) Uani 1 d . .
C13A C -0.0665(18) -0.2603(13) 0.7577(11) 0.083(8) Uani 1 d . .
C14A C -0.1387(17) -0.3469(13) 0.7336(9) 0.060(5) Uani 1 d . .
C15A C -0.1967(14) -0.5034(12) 0.5659(9) 0.059(5) Uani 1 d . .
C16A C -0.1192(14) -0.5606(11) 0.5552(9) 0.054(5) Uani 1 d . .
C17A C -0.1218(16) -0.6142(13) 0.4907(10) 0.073(6) Uani 1 d . .
C18A C -0.0443(19) -0.6641(12) 0.4831(12) 0.080(8) Uani 1 d . .
C19A C 0.0242(16) -0.6540(15) 0.5361(13) 0.069(5) Uani 1 d . .
C20A C 0.0257(14) -0.5999(12) 0.5985(9) 0.057(5) Uani 1 d . .
C21A C -0.0473(13) -0.5564(11) 0.6080(8) 0.049(4) Uani 1 d . .
C22A C -0.2118(17) -0.6503(14) 0.8804(11) 0.080(6) Uani 1 d . .
C23A C -0.5677(17) -0.7556(20) 0.7824(16) 0.111(9) Uani 1 d . .
C24A C -0.1529(22) -0.0898(16) 0.6441(17) 0.115(9) Uani 1 d . .
C25A C 0.0237(19) -0.2581(16) 0.8120(14) 0.097(7) Uani 1 d . .
C26A C -0.0521(25) -0.7307(19) 0.4077(13) 0.130(12) Uani 1 d . .
C27A C 0.1072(18) -0.5848(19) 0.6548(16) 0.105(9) Uani 1 d . .
C28A C 0.0067(19) -0.5053(16) 0.8099(11) 0.089(7) Uani 1 d . .
C11A C 0.6355(52) 0.5122(51) 0.3093(36) 0.276(29) Uiso 1 d . .
C11B C 0.6266(23) 0.5939(22) 0.4335(16) 0.099(8) Uiso 1 d . .
C11C C 0.5020(35) 0.3582(34) 0.4453(24) 0.089(13) Uiso 0.50 d P .
Cl1S Cl 0.6024(10) 0.5500(10) 0.4011(7) 0.167(4) Uiso 1 d . .
C11S C 0.5728(32) 0.5560(30) 0.4452(22) 0.065(10) Uiso 0.50 d P .
Cl2S Cl 0.5000 0.5000 0.5000 0.277(23) Uiso 0.50 d SP .
Cl3S Cl 0.9221(43) 0.8965(43) 0.4317(29) 0.362(24) Uiso 0.50 d P .
C12S C 0.8916(61) 0.9882(61) 0.3850(43) 0.242(32) Uiso 0.75 d P .
C13S C 0.8546(35) 0.9257(36) 0.3101(25) 0.140(15) Uiso 0.75 d P .
Cl4S Cl 0.8320(35) 0.8303(35) 0.3456(24) 0.313(20) Uiso 0.50 d P .
Cl5S Cl 0.4394(38) 0.1649(39) 0.4740(27) 0.342(22) Uiso 0.50 d P .
O1S O 0.7227(16) 0.0612(21) 0.2823(13) 0.340(25) Uiso 1 d . .
C1S C 0.7127(16) 0.2968(21) 0.2581(13) 0.143(11) Uiso 1 d R .
C2S C 0.6789(16) 0.3380(21) 0.3173(13) 0.252(25) Uiso 1 d R .
C3S C 0.6549(16) 0.2853(21) 0.3738(13) 0.390(49) Uiso 1 d R .
C4S C 0.6647(16) 0.1915(21) 0.3712(13) 0.382(47) Uiso 1 d R .
C5S C 0.6985(16) 0.1503(21) 0.3121(13) 0.600(94) Uiso 1 d R .
C6S C 0.7225(16) 0.2029(21) 0.2555(13) 0.247(25) Uiso 1 d R .
O2S O -0.1256(15) -0.3226(18) 1.1002(11) 0.407(33) Uiso 1 d . .
C21S C -0.2472(15) -0.3561(18) 1.1373(11) 0.377(47) Uiso 1 d R .
C22S C -0.2334(15) -0.4350(18) 1.1687(11) 0.196(18) Uiso 1 d R .
C23S C -0.2773(15) -0.5297(18) 1.1353(11) 0.192(17) Uiso 1 d R .
C24S C -0.3350(15) -0.5455(18) 1.0705(11) 0.355(43) Uiso 1 d R .
C25S C -0.3488(15) -0.4666(18) 1.0391(11) 0.140(11) Uiso 1 d R .
C26S C -0.3049(15) -0.3720(18) 1.0725(11) 0.383(47) Uiso 1 d R .

loop_
_atom_type_symbol
_atom_type_description
_atom_type_scat_dispersion_real
_atom_type_scat_dispersion_imag
_atom_type_scat_source
C C 0.0033 0.0016 'International Tables Vol C Tables 4.2.6.8 and 6.1.1.4'
H H 0.0000 0.0000 'International Tables Vol C Tables 4.2.6.8 and 6.1.1.4'
N N 0.0061 0.0033 'International Tables Vol C Tables 4.2.6.8 and 6.1.1.4'
O O 0.0106 0.0060 'International Tables Vol C Tables 4.2.6.8 and 6.1.1.4'
P P 0.1023 0.0942 'International Tables Vol C Tables 4.2.6.8 and 6.1.1.4'
I I -0.4742 1.8119 'International Tables Vol C Tables 4.2.6.8 and 6.1.1.4'
Cl Cl 0.1484 0.1585 'International Tables Vol C Tables 4.2.6.8 and 6.1.1.4'

loop_
_geom_angle_atom_site_label_1
_geom_angle_atom_site_label_2
_geom_angle_atom_site_label_3
_geom_angle
_geom_angle_site_symmetry_1
_geom_angle_site_symmetry_3
_geom_angle_publ_flag
O3 P1 O1 111.9(6) . . ?
O3 P1 O2 112.9(6) . . ?
O1 P1 O2 112.0(6) . . ?
O3 P1 C28 107.2(8) . . ?
O1 P1 C28 106.6(7) . . ?
O2 P1 C28 105.6(8) . . ?
C1 O1 P1 131.3(9) . . ?
C21 O2 P1 130.6(8) . . ?
C14 O3 P1 130.4(9) . . ?
C8 N1 C15 112.3(12) . . ?
C8 N1 C7 110.2(12) . . ?
C15 N1 C7 111.2(12) . . ?
C6 C1 O1 122.7(15) . . ?
C6 C1 C2 125.5(20) . . ?
O1 C1 C2 111.6(20) . . ?
C3 C2 C1 113.3(23) . . ?
C3 C2 C22 122.4(20) . . ?
C1 C2 C22 124.3(21) . . ?
C4 C3 C2 122.2(22) . . ?
C3 C4 C5 126.2(20) . . ?
C3 C4 C23 121.6(26) . . ?
C5 C4 C23 112.1(27) . . ?
C4 C5 C6 112.5(21) . . ?
C1 C6 C5 120.2(19) . . ?
C1 C6 C7 123.4(15) . . ?
C5 C6 C7 116.4(18) . . ?
N1 C7 C6 108.9(13) . . ?
N1 C8 C9 110.7(12) . . ?
C14 C9 C10 115.5(14) . . ?
C14 C9 C8 123.3(14) . . ?
C10 C9 C8 121.2(15) . . ?
C11 C10 C9 119.8(16) . . ?
C12 C11 C10 119.8(16) . . ?
C12 C11 C24 123.1(17) . . ?
C10 C11 C24 117.1(18) . . ?
C11 C12 C13 122.8(16) . . ?
C14 C13 C12 115.9(16) . . ?
C14 C13 C25 122.8(15) . . ?
C12 C13 C25 121.3(15) . . ?
C13 C14 C9 126.1(15) . . ?
C13 C14 O3 117.0(14) . . ?
C9 C14 O3 116.7(12) . . ?
N1 C15 C16 110.4(13) . . ?
C21 C16 C17 119.9(17) . . ?
C21 C16 C15 123.0(15) . . ?
C17 C16 C15 117.1(18) . . ?
C16 C17 C18 115.0(20) . . ?
C19 C18 C17 121.1(16) . . ?
C19 C18 C26 127.2(20) . . ?
C17 C18 C26 111.7(22) . . ?
C18 C19 C20 123.0(17) . . ?
C21 C20 C19 116.6(18) . . ?
C21 C20 C27 121.0(16) . . ?
C19 C20 C27 122.3(17) . . ?
C16 C21 C20 124.3(15) . . ?
C16 C21 O2 118.2(15) . . ?
C20 C21 O2 117.1(17) . . ?
O2 P2 O1 112.1(7) . . ?
O2 P2 O3 112.3(6) . . ?
O1 P2 O3 114.5(6) . . ?
O2 P2 C28A 106.2(9) . . ?
O1 P2 C28A 106.5(8) . . ?
O3 P2 C28A 104.5(10) . . ?
C1A O1 P2 131.4(9) . . ?
C14A O2 P2 128.6(10) . . ?
C21A O3 P2 130.9(9) . . ?
C15A N2 C8A 110.7(13) . . ?
C15A N2 C7A 110.0(13) . . ?
C8A N2 C7A 109.1(14) . . ?
C6A C1A C2A 129.9(17) . . ?
C6A C1A O1 119.9(14) . . ?
C2A C1A O1 110.1(16) . . ?
C3A C2A C1A 111.1(18) . . ?
C3A C2A C22A 120.3(17) . . ?
C1A C2A C22A 128.5(18) . . ?
C4A C3A C2A 123.3(20) . . ?
C3A C4A C5A 121.1(23) . . ?
C3A C4A C23A 122.7(22) . . ?
C5A C4A C23A 116.2(27) . . ?
C6A C5A C4A 117.8(22) . . ?
C1A C6A C5A 116.7(16) . . ?
C1A C6A C7A 124.6(16) . . ?
C5A C6A C7A 118.7(17) . . ?
N2 C7A C6A 107.9(13) . . ?
N2 C8A C9A 104.5(14) . . ?
C14A C9A C10A 123.8(22) . . ?
C14A C9A C8A 123.8(16) . . ?
C10A C9A C8A 112.4(22) . . ?
C9A C10A C11A 109.4(23) . . ?
C12A C11A C10A 125.1(17) . . ?
C12A C11A C24A 122.7(22) . . ?
C10A C11A C24A 112.1(24) . . ?
C11A C12A C13A 120.0(21) . . ?
C12A C13A C14A 118.6(25) . . ?
C12A C13A C25A 120.5(21) . . ?
C14A C13A C25A 120.8(19) . . ?
C9A C14A C13A 123.1(19) . . ?
C9A C14A O2 118.5(17) . . ?
C13A C14A O2 118.3(19) . . ?
N2 C15A C16A 108.3(13) . . ?
C21A C16A C17A 119.3(18) . . ?
C21A C16A C15A 121.5(14) . . ?
C17A C16A C15A 119.2(19) . . ?
C16A C17A C18A 116.7(20) . . ?
C19A C18A C17A 120.2(17) . . ?
C19A C18A C26A 124.3(24) . . ?
C17A C18A C26A 115.5(25) . . ?
C18A C19A C20A 121.9(20) . . ?
C19A C20A C21A 119.0(19) . . ?
C19A C20A C27A 120.3(20) . . ?
C21A C20A C27A 120.6(18) . . ?
C20A C21A C16A 122.8(15) . . ?
C20A C21A O3 116.8(16) . . ?
C16A C21A O3 119.8(15) . . ?
Cl1S C11B C11S 70.4(37) . . ?
C11B Cl1S C11S 57.4(27) . . ?
C11B Cl1S C11A 135.8(37) . . ?
C11S Cl1S C11A 166.8(38) . . ?
C11B C11S Cl1S 52.3(32) . . ?
C11B C11S Cl2S 155.3(49) . . ?
Cl1S C11S Cl2S 146.6(41) . . ?
C11S Cl2S C11S 180.000(8) 2_666 . ?
C11S Cl2S C11C 90.3(19) 2_666 2_666 ?
C11S Cl2S C11C 89.7(19) . 2_666 ?
C11S Cl2S C11C 89.7(19) 2_666 . ?
C11S Cl2S C11C 90.3(19) . . ?
C11C Cl2S C11C 180.000(6) 2_666 . ?
C12S Cl3S Cl4S 71.7(35) . . ?
C13S C12S Cl3S 98.8(52) . . ?
C13S C12S Cl4S 44.7(29) . . ?
Cl3S C12S Cl4S 57.9(32) . . ?
Cl4S C13S C12S 90.2(42) . . ?
C13S Cl4S Cl3S 92.0(33) . . ?
C13S Cl4S C12S 45.1(28) . . ?
Cl3S Cl4S C12S 50.4(26) . . ?
C2S C1S C6S 120.0 . . ?
C1S C2S C3S 120.0 . . ?
C4S C3S C2S 120.0 . . ?
C5S C4S C3S 120.0 . . ?
C4S C5S C6S 120.0 . . ?
C4S C5S O1S 142.7 . . ?
C6S C5S O1S 97.3 . . ?
C5S C6S C1S 120.0 . . ?
C22S C21S C26S 120.0 . . ?
C22S C21S O2S 96.6 . . ?
C26S C21S O2S 96.1 . . ?
C23S C22S C21S 120.0 . . ?
C22S C23S C24S 120.0 . . ?
C25S C24S C23S 120.0 . . ?
C24S C25S C26S 120.0 . . ?
C25S C26S C21S 120.0 . . ?

loop_
_geom_bond_atom_site_label_1
_geom_bond_atom_site_label_2
_geom_bond_distance
_geom_bond_site_symmetry_2
_geom_bond_publ_flag
P1 O3 1.532(11) . ?
P1 O1 1.548(10) . ?
P1 O2 1.562(10) . ?
P1 C28 1.79(2) . ?
O1 C1 1.44(2) . ?
O2 C21 1.43(2) . ?
O3 C14 1.45(2) . ?
N1 C8 1.46(2) . ?
N1 C15 1.47(2) . ?
N1 C7 1.50(2) . ?
C1 C6 1.27(2) . ?
C1 C2 1.48(3) . ?
C2 C3 1.36(3) . ?
C2 C22 1.49(3) . ?
C3 C4 1.30(3) . ?
C4 C5 1.41(3) . ?
C4 C23 1.63(3) . ?
C5 C6 1.47(2) . ?
C6 C7 1.51(3) . ?
C8 C9 1.48(2) . ?
C9 C14 1.36(2) . ?
C9 C10 1.43(2) . ?
C10 C11 1.38(2) . ?
C11 C12 1.35(2) . ?
C11 C24 1.54(2) . ?
C12 C13 1.38(2) . ?
C13 C14 1.36(2) . ?
C13 C25 1.52(3) . ?
C15 C16 1.53(2) . ?
C16 C21 1.32(2) . ?
C16 C17 1.42(2) . ?
C17 C18 1.45(3) . ?
C18 C19 1.30(3) . ?
C18 C26 1.58(3) . ?
C19 C20 1.37(3) . ?
C20 C21 1.36(2) . ?
C20 C27 1.44(3) . ?
P2 O2 1.534(11) . ?
P2 O1 1.539(11) . ?
P2 O3 1.549(12) . ?
P2 C28A 1.81(2) . ?
O1 C1A 1.50(2) . ?
O2 C14A 1.42(2) . ?
O3 C21A 1.43(2) . ?
N2 C15A 1.46(2) . ?
N2 C8A 1.49(2) . ?
N2 C7A 1.51(2) . ?
C1A C6A 1.25(2) . ?
C1A C2A 1.43(2) . ?
C2A C3A 1.38(3) . ?
C2A C22A 1.51(3) . ?
C3A C4A 1.30(3) . ?
C4A C5A 1.43(3) . ?
C4A C23A 1.55(3) . ?
C5A C6A 1.39(3) . ?
C6A C7A 1.51(2) . ?
C8A C9A 1.63(3) . ?
C9A C14A 1.32(3) . ?
C9A C10A 1.45(3) . ?
C10A C11A 1.51(3) . ?
C11A C12A 1.33(3) . ?
C11A C24A 1.58(3) . ?
C12A C13A 1.38(3) . ?
C13A C14A 1.38(3) . ?
C13A C25A 1.58(4) . ?
C15A C16A 1.55(3) . ?
C16A C21A 1.36(2) . ?
C16A C17A 1.37(2) . ?
C17A C18A 1.48(3) . ?
C18A C19A 1.32(3) . ?
C18A C26A 1.61(3) . ?
C19A C20A 1.34(3) . ?
C20A C21A 1.36(3) . ?
C20A C27A 1.47(3) . ?
C11A Cl1S 1.90(7) . ?
C11B Cl1S 0.81(3) . ?
C11B C11S 0.87(4) . ?
C11C Cl2S 2.19(5) . ?
Cl1S C11S 0.97(4) . ?
C11S Cl2S 1.64(4) . ?
Cl2S C11S 1.64(4) 2_666 ?
Cl2S C11C 2.19(5) 2_666 ?
Cl3S C12S 1.80(9) . ?
Cl3S Cl4S 1.98(6) . ?
C12S C13S 1.57(8) . ?
C12S Cl4S 2.22(9) . ?
C13S Cl4S 1.56(6) . ?
O1S C5S 1.48 . ?
C1S C2S 1.39 . ?
C1S C6S 1.39 . ?
C2S C3S 1.39 . ?
C3S C4S 1.39 . ?
C4S C5S 1.39 . ?
C5S C6S 1.39 . ?
O2S C21S 1.87 . ?
C21S C22S 1.39 . ?
C21S C26S 1.39 . ?
C22S C23S 1.39 . ?
C23S C24S 1.39 . ?
C24S C25S 1.39 . ?
C25S C26S 1.39 . ?
